data_2020105
loop_
_publ_author_name
'Goswami, Shailesh K.'
'Hanton, Lyall R.'
'McAdam, C. John'
'Moratti, Stephen C.'
'Simpson, Jim'

_publ_section_title
;
 Structure and packing of aminoxyl and piperidinyl acrylamide monomers
;
_journal_coeditor_code UK3117
_journal_issue 10
_journal_name_full 'Acta Crystallographica Section C'
_journal_page_first
;
;
_journal_paper_doi 10.1107/S2053229615015946
_journal_volume 71
_journal_year 2015
_chemical_formula_iupac 'C12 H21 N2 O2'
_chemical_formula_moiety 'C12 H21 N2 O2'
_chemical_formula_sum 'C12 H21 N2 O2'
_chemical_formula_weight 225.31
_chemical_name_systematic
;
4-Acrylamido-2,2,6,6-tetramethylpiperidine-1-oxyl
;
_space_group_crystal_system monoclinic
_space_group_IT_number 14
_space_group_name_Hall '-P 2ybc'
_space_group_name_H-M_alt 'P 1 21/c 1'
_symmetry_space_group_name_Hall '-P 2ybc'
_symmetry_space_group_name_H-M 'P 1 21/c 1'
_atom_sites_solution_hydrogens mixed
_audit_creation_method SHELXL-2014/7
_cell_angle_alpha 90
_cell_angle_beta 110.299(2)
_cell_angle_gamma 90
_cell_formula_units_Z 4
_cell_length_a 11.5408(2)
_cell_length_b 11.7953(2)
_cell_length_c 9.7964(2)
_cell_measurement_reflns_used 7507
_cell_measurement_temperature 100(2)
_cell_measurement_theta_max 74.1820
_cell_measurement_theta_min 4.0640
_cell_volume 1250.74(4)
_computing_cell_refinement
;
CrysAlis PRO (Agilent, 2013)
;
_computing_data_collection
;
CrysAlis PRO (Agilent, 2013)
;
_computing_data_reduction
;
CrysAlis PRO (Agilent, 2013)
;
_computing_molecular_graphics
;
Mercury (Macrae <i>et al.</i>,  2008)
;
_computing_publication_material
;
SHELXL2014 (Sheldrick, 2015), enCIFer (Allen <i>et al.</i>,
2004) and
publCIF (Westrip, 2010)
;
_computing_structure_refinement
;
SHELXL2014 (Sheldrick, 2015) and TITAN (Hunter & Simpson, 1999)
;
_computing_structure_solution
;
SHELXS97 (Sheldrick, 2008) and TITAN (Hunter & Simpson, 1999)
;
_diffrn_ambient_temperature 100(2)
_diffrn_detector_area_resol_mean 5.1725
_diffrn_measured_fraction_theta_full 0.999
_diffrn_measured_fraction_theta_max 0.986
_diffrn_measurement_device_type 'Agilent SuperNova Dual Source diffractometer with an Atlas detector'
_diffrn_measurement_method \w
_diffrn_radiation_source 'SuperNova (Cu) X-ray Source'
_diffrn_radiation_type CuK\a
_diffrn_radiation_wavelength 1.54184
_diffrn_reflns_av_R_equivalents 0.0301
_diffrn_reflns_limit_h_max 14
_diffrn_reflns_limit_h_min -14
_diffrn_reflns_limit_k_max 14
_diffrn_reflns_limit_k_min -14
_diffrn_reflns_limit_l_max 11
_diffrn_reflns_limit_l_min -12
_diffrn_reflns_number 12123
_diffrn_reflns_theta_full 67.684
_diffrn_reflns_theta_max 74.289
_diffrn_reflns_theta_min 4.084
_diffrn_standards_number 0
_exptl_absorpt_coefficient_mu 0.655
_exptl_absorpt_correction_T_max 1.00000
_exptl_absorpt_correction_T_min 0.75203
_exptl_absorpt_correction_type multi-scan
_exptl_absorpt_process_details
;
(CrysAlis PRO; Agilent, 2013)
;
_exptl_crystal_colour colourless
_exptl_crystal_density_diffrn 1.197
_exptl_crystal_density_method 'not measured'
_exptl_crystal_description plate
_exptl_crystal_F_000 492
_exptl_crystal_size_max 0.270
_exptl_crystal_size_mid 0.110
_exptl_crystal_size_min 0.050
_refine_diff_density_max 0.293
_refine_diff_density_min -0.201
_refine_ls_extinction_method none
_refine_ls_goodness_of_fit_ref 1.035
_refine_ls_hydrogen_treatment mixed
_refine_ls_matrix_type full
_refine_ls_number_parameters 152
_refine_ls_number_reflns 2516
_refine_ls_number_restraints 0
_refine_ls_restrained_S_all 1.035
_refine_ls_R_factor_all 0.0380
_refine_ls_R_factor_gt 0.0341
_refine_ls_shift/su_max 0.000
_refine_ls_shift/su_mean 0.000
_refine_ls_structure_factor_coef Fsqd
_refine_ls_weighting_details 'w = 1/[\s^2^(Fo^2^)+(0.0381P)^2^+0.5066P] where P=(Fo^2^+2Fc^2^)/3'
_refine_ls_weighting_scheme calc
_refine_ls_wR_factor_gt 0.0831
_refine_ls_wR_factor_ref 0.0870
_reflns_number_gt 2275
_reflns_number_total 2516
_reflns_threshold_expression I>2\s(I)
_cod_data_source_file uk3117sup1.cif
_cod_data_source_block I
_cod_database_code 2020105
_shelx_space_group_comment
;
The symmetry employed for this shelxl refinement is uniquely defined
by the following loop, which should always be used as a source of
symmetry information in preference to the above space-group names.
They are only intended as comments.
;
_shelx_estimated_absorpt_t_min 0.843
_shelx_estimated_absorpt_t_max 0.968

loop_
_space_group_symop_operation_xyz
'x, y, z'
'-x, y+1/2, -z+1/2'
'-x, -y, -z'
'x, -y-1/2, z-1/2'

loop_
_atom_site_type_symbol
_atom_site_label
_atom_site_fract_x
_atom_site_fract_y
_atom_site_fract_z
_atom_site_U_iso_or_equiv
_atom_site_adp_type
_atom_site_calc_flag
_atom_site_occupancy
O O1 0.31052(7) 0.22108(6) 0.21433(8) 0.01809(19) Uani d 1
N N1 0.29372(8) 0.32826(7) 0.19092(9) 0.01345(19) Uani d 1
C C2 0.18232(9) 0.37682(9) 0.21515(11) 0.0141(2) Uani d 1
C C21 0.07153(10) 0.30350(10) 0.13045(13) 0.0205(2) Uani d 1
H H21A 0.0643 0.3007 0.0278 0.031 Uiso calc 1
H H21B -0.0039 0.3362 0.1384 0.031 Uiso calc 1
H H21C 0.0832 0.2266 0.1707 0.031 Uiso calc 1
C C22 0.20027(10) 0.37189(10) 0.37769(12) 0.0191(2) Uani d 1
H H22A 0.2239 0.2948 0.4141 0.029 Uiso calc 1
H H22B 0.1229 0.3927 0.3916 0.029 Uiso calc 1
H H22C 0.2655 0.4250 0.4312 0.029 Uiso calc 1
C C3 0.16081(9) 0.49824(9) 0.15770(11) 0.0142(2) Uani d 1
H H3A 0.1262 0.4961 0.0501 0.017 Uiso calc 1
H H3B 0.0987 0.5344 0.1923 0.017 Uiso calc 1
C C4 0.27737(9) 0.57099(9) 0.20451(11) 0.0139(2) Uani d 1
H H4 0.3128 0.5743 0.3132 0.017 Uiso calc 1
C C5 0.37062(9) 0.51704(9) 0.14639(11) 0.0153(2) Uani d 1
H H5A 0.4463 0.5642 0.1760 0.018 Uiso calc 1
H H5B 0.3359 0.5169 0.0387 0.018 Uiso calc 1
C C6 0.40608(9) 0.39531(9) 0.19946(11) 0.0138(2) Uani d 1
C C61 0.46605(10) 0.33808(10) 0.10064(12) 0.0182(2) Uani d 1
H H61A 0.4882 0.2599 0.1332 0.027 Uiso calc 1
H H61B 0.5406 0.3799 0.1051 0.027 Uiso calc 1
H H61C 0.4078 0.3377 0.0003 0.027 Uiso calc 1
C C62 0.49624(10) 0.39249(10) 0.35735(11) 0.0174(2) Uani d 1
H H62A 0.4563 0.4253 0.4216 0.026 Uiso calc 1
H H62B 0.5702 0.4365 0.3650 0.026 Uiso calc 1
H H62C 0.5197 0.3138 0.3862 0.026 Uiso calc 1
N N4 0.24829(8) 0.68545(8) 0.14626(10) 0.0144(2) Uani d 1
H H4N 0.2418(12) 0.6979(11) 0.0576(15) 0.017 Uiso d 1
C C7 0.21800(9) 0.76929(9) 0.22023(11) 0.0137(2) Uani d 1
O O7 0.21901(7) 0.75780(7) 0.34628(8) 0.01844(19) Uani d 1
C C8 0.18506(10) 0.87821(9) 0.13881(12) 0.0169(2) Uani d 1
H H8 0.1812 0.8809 0.0404 0.020 Uiso calc 1
C C9 0.16111(11) 0.97081(10) 0.19932(13) 0.0235(3) Uani d 1
H H9A 0.1646 0.9694 0.2976 0.028 Uiso calc 1
H H9B 0.1404 1.0390 0.1447 0.028 Uiso calc 1

loop_
_atom_site_aniso_label
_atom_site_aniso_U_11
_atom_site_aniso_U_22
_atom_site_aniso_U_33
_atom_site_aniso_U_12
_atom_site_aniso_U_13
_atom_site_aniso_U_23
O1 0.0211(4) 0.0124(4) 0.0212(4) 0.0017(3) 0.0080(3) 0.0004(3)
N1 0.0145(4) 0.0120(4) 0.0143(4) 0.0003(3) 0.0057(3) -0.0005(3)
C2 0.0138(5) 0.0143(5) 0.0159(5) 0.0004(4) 0.0073(4) 0.0002(4)
C21 0.0160(5) 0.0168(5) 0.0287(6) -0.0014(4) 0.0076(5) -0.0016(4)
C22 0.0224(5) 0.0203(6) 0.0183(5) 0.0022(4) 0.0118(4) 0.0038(4)
C3 0.0142(5) 0.0140(5) 0.0148(5) 0.0007(4) 0.0058(4) 0.0008(4)
C4 0.0171(5) 0.0126(5) 0.0124(5) 0.0002(4) 0.0059(4) 0.0014(4)
C5 0.0160(5) 0.0159(5) 0.0158(5) -0.0008(4) 0.0076(4) 0.0008(4)
C6 0.0129(5) 0.0162(5) 0.0130(5) -0.0005(4) 0.0054(4) -0.0008(4)
C61 0.0183(5) 0.0211(6) 0.0174(5) 0.0018(4) 0.0090(4) -0.0020(4)
C62 0.0157(5) 0.0210(6) 0.0147(5) 0.0000(4) 0.0044(4) -0.0014(4)
N4 0.0196(4) 0.0136(5) 0.0112(4) -0.0002(3) 0.0069(3) 0.0015(3)
C7 0.0114(5) 0.0152(5) 0.0146(5) -0.0024(4) 0.0049(4) -0.0009(4)
O7 0.0235(4) 0.0203(4) 0.0140(4) 0.0015(3) 0.0097(3) 0.0008(3)
C8 0.0191(5) 0.0170(5) 0.0163(5) -0.0013(4) 0.0080(4) 0.0014(4)
C9 0.0324(6) 0.0182(6) 0.0233(6) 0.0033(5) 0.0137(5) 0.0027(4)

loop_
_atom_type_symbol
_atom_type_description
_atom_type_scat_dispersion_real
_atom_type_scat_dispersion_imag
_atom_type_scat_source
C C 0.0181 0.0091 'International Tables Vol C Tables 4.2.6.8 and 6.1.1.4'
H H 0.0000 0.0000 'International Tables Vol C Tables 4.2.6.8 and 6.1.1.4'
N N 0.0311 0.0180 'International Tables Vol C Tables 4.2.6.8 and 6.1.1.4'
O O 0.0492 0.0322 'International Tables Vol C Tables 4.2.6.8 and 6.1.1.4'

loop_
_geom_angle_atom_site_label_1
_geom_angle_atom_site_label_2
_geom_angle_atom_site_label_3
_geom_angle
O1 N1 C6 115.79(8)
O1 N1 C2 115.54(8)
C6 N1 C2 124.28(8)
N1 C2 C3 109.78(8)
N1 C2 C21 107.44(8)
C3 C2 C21 109.40(9)
N1 C2 C22 109.60(8)
C3 C2 C22 111.35(9)
C21 C2 C22 109.17(9)
C2 C21 H21A 109.5
C2 C21 H21B 109.5
H21A C21 H21B 109.5
C2 C21 H21C 109.5
H21A C21 H21C 109.5
H21B C21 H21C 109.5
C2 C22 H22A 109.5
C2 C22 H22B 109.5
H22A C22 H22B 109.5
C2 C22 H22C 109.5
H22A C22 H22C 109.5
H22B C22 H22C 109.5
C4 C3 C2 113.76(8)
C4 C3 H3A 108.8
C2 C3 H3A 108.8
C4 C3 H3B 108.8
C2 C3 H3B 108.8
H3A C3 H3B 107.7
N4 C4 C5 109.72(8)
N4 C4 C3 110.10(8)
C5 C4 C3 108.47(8)
N4 C4 H4 109.5
C5 C4 H4 109.5
C3 C4 H4 109.5
C4 C5 C6 113.90(8)
C4 C5 H5A 108.8
C6 C5 H5A 108.8
C4 C5 H5B 108.8
C6 C5 H5B 108.8
H5A C5 H5B 107.7
N1 C6 C61 107.77(8)
N1 C6 C5 110.59(8)
C61 C6 C5 108.97(8)
N1 C6 C62 108.42(8)
C61 C6 C62 109.32(8)
C5 C6 C62 111.68(9)
C6 C61 H61A 109.5
C6 C61 H61B 109.5
H61A C61 H61B 109.5
C6 C61 H61C 109.5
H61A C61 H61C 109.5
H61B C61 H61C 109.5
C6 C62 H62A 109.5
C6 C62 H62B 109.5
H62A C62 H62B 109.5
C6 C62 H62C 109.5
H62A C62 H62C 109.5
H62B C62 H62C 109.5
C7 N4 C4 122.58(9)
C7 N4 H4N 118.2(9)
C4 N4 H4N 118.8(9)
O7 C7 N4 122.94(10)
O7 C7 C8 122.71(10)
N4 C7 C8 114.34(9)
C9 C8 C7 121.91(10)
C9 C8 H8 119.0
C7 C8 H8 119.0
C8 C9 H9A 120.0
C8 C9 H9B 120.0
H9A C9 H9B 120.0

loop_
_geom_bond_atom_site_label_1
_geom_bond_atom_site_label_2
_geom_bond_distance
O1 N1 1.2875(12)
N1 C6 1.4962(13)
N1 C2 1.4996(13)
C2 C3 1.5273(14)
C2 C21 1.5281(15)
C2 C22 1.5339(15)
C21 H21A 0.9800
C21 H21B 0.9800
C21 H21C 0.9800
C22 H22A 0.9800
C22 H22B 0.9800
C22 H22C 0.9800
C3 C4 1.5258(14)
C3 H3A 0.9900
C3 H3B 0.9900
C4 N4 1.4588(13)
C4 C5 1.5207(14)
C4 H4 1.0000
C5 C6 1.5336(14)
C5 H5A 0.9900
C5 H5B 0.9900
C6 C61 1.5286(14)
C6 C62 1.5361(14)
C61 H61A 0.9800
C61 H61B 0.9800
C61 H61C 0.9800
C62 H62A 0.9800
C62 H62B 0.9800
C62 H62C 0.9800
N4 C7 1.3419(14)
N4 H4N 0.859(14)
C7 O7 1.2383(13)
C7 C8 1.4903(15)
C8 C9 1.3170(16)
C8 H8 0.9500
C9 H9A 0.9500
C9 H9B 0.9500

loop_
_geom_hbond_atom_site_label_D
_geom_hbond_atom_site_label_H
_geom_hbond_atom_site_label_A
_geom_hbond_site_symmetry_A
_geom_hbond_distance_DH
_geom_hbond_distance_HA
_geom_hbond_distance_DA
_geom_hbond_angle_DHA
N4 H4N O7 4_575 0.859(14) 2.061(14) 2.9171(11) 174.7(13)
C8 H8 O7 4_575 0.95 2.66 3.4233(13) 138.1
C21 H21B O7 2_545 0.98 2.70 3.4808(13) 136.8
C61 H61C O1 4_565 0.98 2.72 3.6494(13) 158.2
C22 H22A O1 4_566 0.98 2.76 3.2842(13) 113.7

loop_
_geom_torsion_atom_site_label_1
_geom_torsion_atom_site_label_2
_geom_torsion_atom_site_label_3
_geom_torsion_atom_site_label_4
_geom_torsion
O1 N1 C2 C3 -169.83(8)
C6 N1 C2 C3 34.76(12)
O1 N1 C2 C21 -50.95(11)
C6 N1 C2 C21 153.64(9)
O1 N1 C2 C22 67.56(11)
C6 N1 C2 C22 -87.85(11)
N1 C2 C3 C4 -46.86(11)
C21 C2 C3 C4 -164.53(9)
C22 C2 C3 C4 74.70(11)
C2 C3 C4 N4 -179.45(8)
C2 C3 C4 C5 60.48(11)
N4 C4 C5 C6 -179.11(8)
C3 C4 C5 C6 -58.80(11)
O1 N1 C6 C61 52.08(11)
C2 N1 C6 C61 -152.56(9)
O1 N1 C6 C5 171.10(8)
C2 N1 C6 C5 -33.55(12)
O1 N1 C6 C62 -66.14(11)
C2 N1 C6 C62 89.22(11)
C4 C5 C6 N1 44.29(11)
C4 C5 C6 C61 162.58(9)
C4 C5 C6 C62 -76.55(11)
C5 C4 N4 C7 -148.95(9)
C3 C4 N4 C7 91.74(11)
C4 N4 C7 O7 4.10(15)
C4 N4 C7 C8 -176.89(9)
O7 C7 C8 C9 3.59(17)
N4 C7 C8 C9 -175.42(11)

_cod_database_fobs_code 2020105
